data_7233598
loop_
_publ_author_name
'Chengmin Ji'
'Zhihua Sun'
'Shu-Quan Zhang'
'Tianliang Chen'
'Pan Zhou'
'Junhua Luo'

_publ_section_title
;
 N-Isopropylbenzylammonium tetrafluoroborate: an organic dielectric
 relaxor with a tunable transition between high and low dielectric states
;
_journal_name_full 'Journal of Materials Chemistry C'
_journal_page_first 567
_journal_page_last 572
_journal_paper_doi 10.1039/C3TC31378F
_journal_volume 2
_journal_year 2014
_chemical_formula_moiety 'C10 H16 N, B F4'
_chemical_formula_sum 'C10 H16 B F4 N'
_chemical_formula_weight 237.05
_chemical_name_common 'N-Isopropylbenzylammonium Tetrafluoroborate'
_space_group_IT_number 15
_space_group_name_Hall '-C 2yc'
_space_group_name_H-M_alt 'C 1 2/c 1'
_symmetry_cell_setting monoclinic
_symmetry_space_group_name_H-M 'C 1 2/c 1'
_atom_sites_solution_hydrogens geom
_atom_sites_solution_primary direct
_atom_sites_solution_secondary difmap
_cell_angle_alpha 90.00
_cell_angle_beta 95.614(3)
_cell_angle_gamma 90.00
_cell_formula_units_Z 16
_cell_length_a 19.5994(6)
_cell_length_b 7.7561(2)
_cell_length_c 32.5648(9)
_cell_measurement_temperature 100(2)
_cell_volume 4926.6(2)
_computing_structure_refinement 'SHELXL-97 (Sheldrick, 1997)'
_computing_structure_solution 'SHELXS-97 (Sheldrick, 1990)'
_diffrn_ambient_temperature 100(2)
_diffrn_measured_fraction_theta_full 0.999
_diffrn_measured_fraction_theta_max 0.999
_diffrn_radiation_monochromator graphite
_diffrn_radiation_source 'fine-focus sealed tube'
_diffrn_radiation_type MoK\a
_diffrn_radiation_wavelength 0.71073
_diffrn_reflns_av_R_equivalents 0.0291
_diffrn_reflns_av_sigmaI/netI 0.0278
_diffrn_reflns_limit_h_max 22
_diffrn_reflns_limit_h_min -24
_diffrn_reflns_limit_k_max 9
_diffrn_reflns_limit_k_min -9
_diffrn_reflns_limit_l_max 40
_diffrn_reflns_limit_l_min -39
_diffrn_reflns_number 16451
_diffrn_reflns_theta_full 26.37
_diffrn_reflns_theta_max 26.37
_diffrn_reflns_theta_min 2.83
_exptl_absorpt_coefficient_mu 0.116
_exptl_absorpt_correction_type none
_exptl_crystal_colour colorless
_exptl_crystal_density_diffrn 1.278
_exptl_crystal_density_method 'not measured'
_exptl_crystal_description block
_exptl_crystal_F_000 1984
_exptl_crystal_size_max 0.30
_exptl_crystal_size_mid 0.25
_exptl_crystal_size_min 0.10
_refine_diff_density_max 0.826
_refine_diff_density_min -0.547
_refine_diff_density_rms 0.063
_refine_ls_extinction_method none
_refine_ls_goodness_of_fit_ref 1.068
_refine_ls_hydrogen_treatment mixed
_refine_ls_matrix_type full
_refine_ls_number_parameters 293
_refine_ls_number_reflns 5024
_refine_ls_number_restraints 0
_refine_ls_restrained_S_all 1.068
_refine_ls_R_factor_all 0.0964
_refine_ls_R_factor_gt 0.0800
_refine_ls_shift/su_max 0.000
_refine_ls_shift/su_mean 0.000
_refine_ls_structure_factor_coef Fsqd
_refine_ls_weighting_details 'calc w=1/[\s^2^(Fo^2^)+(0.0926P)^2^+13.4130P] where P=(Fo^2^+2Fc^2^)/3'
_refine_ls_weighting_scheme calc
_refine_ls_wR_factor_gt 0.2094
_refine_ls_wR_factor_ref 0.2236
_reflns_number_gt 3910
_reflns_number_total 5030
_reflns_threshold_expression >2sigma(I)
_cod_data_source_file J-Mater-Chem-C-2014-2-567-1.cif
_cod_data_source_block N-IPBAT-100K
_cod_depositor_comments
;
The following automatic conversions were performed:

data item '_symmetry_cell_setting' value 'Monoclinic' was changed to
'monoclinic' in accordance with the built-in table derived from the
CIF Core dictionary named 'cif_core.dic' version 2.4.5 last updated
on 2014-11-21.

Automatic conversion script
Id: cif_fix_values 6909 2019-04-08 15:41:33Z antanas 
;
_cod_original_sg_symbol_H-M 'C 2/c'
_cod_database_code 7233598

loop_
_symmetry_equiv_pos_as_xyz
'x, y, z'
'-x, y, -z+1/2'
'x+1/2, y+1/2, z'
'-x+1/2, y+1/2, -z+1/2'
'-x, -y, -z'
'x, -y, z-1/2'
'-x+1/2, -y+1/2, -z'
'x+1/2, -y+1/2, z-1/2'

loop_
_atom_site_label
_atom_site_type_symbol
_atom_site_fract_x
_atom_site_fract_y
_atom_site_fract_z
_atom_site_U_iso_or_equiv
_atom_site_adp_type
_atom_site_occupancy
_atom_site_symmetry_multiplicity
_atom_site_calc_flag
_atom_site_refinement_flags
_atom_site_disorder_assembly
_atom_site_disorder_group
N1 N 0.26882(9) 0.6780(3) 0.19923(6) 0.0210(4) Uani 1 1 d . . .
H1A H 0.2681 0.5709 0.2114 0.025 Uiso 1 1 calc R . .
H1B H 0.2564 0.7574 0.2181 0.025 Uiso 1 1 calc R . .
F3 F 0.23277(9) 0.8240(2) 0.27915(5) 0.0416(4) Uani 1 1 d . . .
F1 F 0.15603(9) 0.6557(3) 0.30882(7) 0.0557(5) Uani 1 1 d . . .
C7 C 0.21625(12) 0.6809(4) 0.16240(8) 0.0343(6) Uani 1 1 d . . .
H7A H 0.2261 0.5871 0.1432 0.041 Uiso 1 1 calc R . .
H7B H 0.2193 0.7919 0.1477 0.041 Uiso 1 1 calc R . .
C6 C 0.14464(12) 0.6589(4) 0.17494(7) 0.0359(7) Uani 1 1 d . . .
C8 C 0.34156(12) 0.7163(3) 0.18987(8) 0.0288(5) Uani 1 1 d . . .
H9 H 0.3421 0.8342 0.1775 0.035 Uiso 1 1 calc R . .
B1 B 0.22412(15) 0.6842(4) 0.30558(9) 0.0283(6) Uani 1 1 d . . .
C10 C 0.36616(15) 0.5912(4) 0.15948(10) 0.0449(7) Uani 1 1 d . . .
H10A H 0.4136 0.6185 0.1548 0.067 Uiso 1 1 calc R . .
H10B H 0.3370 0.5995 0.1333 0.067 Uiso 1 1 calc R . .
H10C H 0.3639 0.4738 0.1704 0.067 Uiso 1 1 calc R . .
F2 F 0.25614(12) 0.7225(3) 0.34365(6) 0.0725(7) Uani 1 1 d . . .
C9 C 0.38605(14) 0.7198(5) 0.23037(9) 0.0493(8) Uani 1 1 d . . .
H9A H 0.3677 0.8039 0.2489 0.074 Uiso 1 1 calc R . .
H9B H 0.4329 0.7524 0.2255 0.074 Uiso 1 1 calc R . .
H9C H 0.3865 0.6052 0.2431 0.074 Uiso 1 1 calc R . .
C1 C 0.11164(15) 0.5006(5) 0.16987(10) 0.0457(8) Uani 1 1 d . . .
H1 H 0.1348 0.4052 0.1593 0.055 Uiso 1 1 calc R . .
C3 C 0.01137(15) 0.6188(6) 0.19561(9) 0.0572(11) Uani 1 1 d . . .
H3 H -0.0340 0.6051 0.2030 0.069 Uiso 1 1 calc R . .
C5 C 0.11038(14) 0.7976(5) 0.19006(9) 0.0466(8) Uani 1 1 d . . .
H5 H 0.1323 0.9066 0.1934 0.056 Uiso 1 1 calc R . .
C4 C 0.04332(16) 0.7766(6) 0.20043(10) 0.0588(10) Uani 1 1 d . . .
H4 H 0.0197 0.8716 0.2108 0.071 Uiso 1 1 calc R . .
C2 C 0.04475(16) 0.4813(6) 0.18017(10) 0.0562(10) Uani 1 1 d . . .
H2 H 0.0223 0.3730 0.1765 0.067 Uiso 1 1 calc R . .
F8 F 0.49333(9) 0.61571(19) 0.03148(5) 0.0377(4) Uani 1 1 d . . .
N2 N 0.48238(9) 1.2582(2) 0.05117(6) 0.0214(4) Uani 1 1 d . . .
H2A H 0.4859 1.1475 0.0414 0.026 Uiso 1 1 calc R . .
H2B H 0.4923 1.3323 0.0305 0.026 Uiso 1 1 calc R . .
C18 C 0.40907(12) 1.2889(3) 0.06049(8) 0.0280(5) Uani 1 1 d . . .
H18 H 0.4047 1.4116 0.0693 0.034 Uiso 1 1 calc R . .
C17 C 0.53497(13) 1.2824(4) 0.08744(7) 0.0324(6) Uani 1 1 d . . .
H17A H 0.5260 1.3924 0.1014 0.039 Uiso 1 1 calc R . .
H17B H 0.5309 1.1877 0.1074 0.039 Uiso 1 1 calc R . .
F7 F 0.48413(15) 0.9027(2) 0.03424(8) 0.0829(8) Uani 1 1 d . . .
F5 F 0.40832(13) 0.7391(3) 0.06341(10) 0.0918(9) Uani 1 1 d . . .
C16 C 0.60629(13) 1.2847(5) 0.07455(8) 0.0457(8) Uani 1 1 d . . .
C19 C 0.38962(13) 1.1744(4) 0.09470(8) 0.0371(6) Uani 1 1 d . . .
H19A H 0.3424 1.1996 0.1003 0.056 Uiso 1 1 calc R . .
H19B H 0.4207 1.1956 0.1196 0.056 Uiso 1 1 calc R . .
H19C H 0.3931 1.0534 0.0865 0.056 Uiso 1 1 calc R . .
B2 B 0.47527(19) 0.7530(4) 0.05616(10) 0.0383(7) Uani 1 1 d . . .
C15 C 0.63668(16) 1.1378(7) 0.06205(10) 0.0733(14) Uani 1 1 d . . .
H15 H 0.6122 1.0320 0.0606 0.088 Uiso 1 1 calc R . .
C14 C 0.7040(2) 1.1442(11) 0.05143(12) 0.122(3) Uani 1 1 d . . .
H14 H 0.7253 1.0430 0.0423 0.146 Uiso 1 1 calc R . .
C20 C 0.36352(14) 1.2622(5) 0.02043(9) 0.0494(9) Uani 1 1 d . . .
H20A H 0.3773 1.3423 -0.0005 0.074 Uiso 1 1 calc R . .
H20B H 0.3156 1.2838 0.0251 0.074 Uiso 1 1 calc R . .
H20C H 0.3683 1.1434 0.0109 0.074 Uiso 1 1 calc R . .
C11 C 0.64302(18) 1.4397(6) 0.07714(12) 0.0757(14) Uani 1 1 d . . .
H11 H 0.6220 1.5425 0.0856 0.091 Uiso 1 1 calc R . .
C12 C 0.7096(2) 1.4424(11) 0.06743(17) 0.122(3) Uani 1 1 d . . .
H12 H 0.7349 1.5471 0.0700 0.146 Uiso 1 1 calc R . .
F6 F 0.5133(2) 0.7520(5) 0.09194(8) 0.1286(14) Uani 1 1 d . . .
C13 C 0.7398(2) 1.2991(14) 0.05435(12) 0.131(4) Uani 1 1 d . . .
H13 H 0.7856 1.3039 0.0471 0.157 Uiso 1 1 calc R . .
F4 F 0.25287(10) 0.5418(2) 0.28822(7) 0.0584(6) Uani 1 1 d . . .

loop_
_atom_site_aniso_label
_atom_site_aniso_U_11
_atom_site_aniso_U_22
_atom_site_aniso_U_33
_atom_site_aniso_U_23
_atom_site_aniso_U_13
_atom_site_aniso_U_12
N1 0.0213(9) 0.0210(10) 0.0213(9) 0.0005(7) 0.0054(7) 0.0010(7)
F3 0.0663(11) 0.0216(8) 0.0400(9) 0.0016(6) 0.0202(8) 0.0010(7)
F1 0.0369(9) 0.0553(12) 0.0788(14) -0.0075(10) 0.0247(9) -0.0074(8)
C7 0.0243(12) 0.0566(18) 0.0221(12) 0.0051(12) 0.0029(9) 0.0020(11)
C6 0.0231(12) 0.0640(19) 0.0204(12) 0.0084(12) 0.0006(9) 0.0035(12)
C8 0.0238(12) 0.0297(13) 0.0340(13) 0.0004(10) 0.0091(10) -0.0030(10)
B1 0.0344(15) 0.0214(14) 0.0308(14) 0.0003(11) 0.0122(11) -0.0007(11)
C10 0.0344(14) 0.0478(18) 0.0556(18) -0.0099(15) 0.0202(13) -0.0036(13)
F2 0.0776(15) 0.1012(18) 0.0369(10) 0.0080(11) -0.0046(10) -0.0244(13)
C9 0.0249(13) 0.082(2) 0.0407(16) -0.0067(16) 0.0036(11) -0.0107(15)
C1 0.0332(14) 0.058(2) 0.0455(16) 0.0203(15) 0.0007(12) 0.0011(14)
C3 0.0258(14) 0.117(3) 0.0288(14) 0.0117(18) 0.0032(11) -0.0037(18)
C5 0.0290(14) 0.078(2) 0.0326(14) -0.0144(15) 0.0003(11) 0.0013(14)
C4 0.0337(15) 0.109(3) 0.0336(16) -0.0154(18) 0.0042(12) 0.0134(19)
C2 0.0342(15) 0.081(3) 0.0530(19) 0.0292(19) 0.0002(14) -0.0105(16)
F8 0.0621(10) 0.0219(8) 0.0315(8) -0.0011(6) 0.0156(7) 0.0017(7)
N2 0.0228(10) 0.0191(10) 0.0225(9) 0.0015(7) 0.0029(7) -0.0014(7)
C18 0.0223(11) 0.0296(13) 0.0329(13) 0.0005(10) 0.0060(10) 0.0044(10)
C17 0.0285(13) 0.0456(16) 0.0227(12) 0.0023(11) -0.0001(9) -0.0053(11)
F7 0.147(2) 0.0192(9) 0.0946(17) 0.0017(10) 0.0728(16) -0.0031(11)
F5 0.0810(17) 0.0637(16) 0.142(2) -0.0132(15) 0.0675(17) 0.0002(12)
C16 0.0241(13) 0.093(3) 0.0189(12) 0.0117(14) -0.0019(10) -0.0140(15)
C19 0.0303(13) 0.0447(17) 0.0379(14) 0.0029(12) 0.0111(11) -0.0010(12)
B2 0.060(2) 0.0227(15) 0.0342(16) -0.0041(12) 0.0161(14) -0.0012(14)
C15 0.0292(15) 0.149(4) 0.0411(18) -0.041(2) 0.0004(13) 0.003(2)
C14 0.033(2) 0.288(9) 0.044(2) -0.061(4) -0.0011(16) 0.019(3)
C20 0.0261(13) 0.085(3) 0.0363(15) 0.0097(16) 0.0001(11) 0.0042(14)
C11 0.0439(19) 0.108(3) 0.070(2) 0.055(2) -0.0242(17) -0.034(2)
C12 0.045(2) 0.229(8) 0.085(4) 0.102(5) -0.024(2) -0.065(4)
F6 0.186(3) 0.135(3) 0.0545(15) -0.0450(17) -0.0372(18) 0.045(2)
C13 0.0247(19) 0.337(11) 0.0298(19) 0.036(4) -0.0007(15) -0.028(4)
F4 0.0715(13) 0.0232(9) 0.0882(15) 0.0039(9) 0.0471(11) 0.0083(8)

loop_
_atom_type_symbol
_atom_type_description
_atom_type_scat_dispersion_real
_atom_type_scat_dispersion_imag
_atom_type_scat_source
C C 0.0033 0.0016 'International Tables Vol C Tables 4.2.6.8 and 6.1.1.4'
H H 0.0000 0.0000 'International Tables Vol C Tables 4.2.6.8 and 6.1.1.4'
B B 0.0013 0.0007 'International Tables Vol C Tables 4.2.6.8 and 6.1.1.4'
F F 0.0171 0.0103 'International Tables Vol C Tables 4.2.6.8 and 6.1.1.4'
N N 0.0061 0.0033 'International Tables Vol C Tables 4.2.6.8 and 6.1.1.4'

loop_
_geom_angle_atom_site_label_1
_geom_angle_atom_site_label_2
_geom_angle_atom_site_label_3
_geom_angle
_geom_angle_site_symmetry_1
_geom_angle_site_symmetry_3
C7 N1 C8 114.91(18) . .
C7 N1 H1A 108.5 . .
C8 N1 H1A 108.5 . .
C7 N1 H1B 108.5 . .
C8 N1 H1B 108.5 . .
H1A N1 H1B 107.5 . .
N1 C7 C6 111.43(19) . .
N1 C7 H7A 109.3 . .
C6 C7 H7A 109.3 . .
N1 C7 H7B 109.3 . .
C6 C7 H7B 109.3 . .
H7A C7 H7B 108.0 . .
C5 C6 C1 119.5(3) . .
C5 C6 C7 120.3(3) . .
C1 C6 C7 120.1(3) . .
C10 C8 C9 113.1(2) . .
C10 C8 N1 112.0(2) . .
C9 C8 N1 107.6(2) . .
C10 C8 H9 108.0 . .
C9 C8 H9 108.0 . .
N1 C8 H9 108.0 . .
F2 B1 F1 109.3(2) . .
F2 B1 F4 112.0(3) . .
F1 B1 F4 110.0(2) . .
F2 B1 F3 108.4(2) . .
F1 B1 F3 110.5(2) . .
F4 B1 F3 106.7(2) . .
C8 C10 H10A 109.5 . .
C8 C10 H10B 109.5 . .
H10A C10 H10B 109.5 . .
C8 C10 H10C 109.5 . .
H10A C10 H10C 109.5 . .
H10B C10 H10C 109.5 . .
C8 C9 H9A 109.5 . .
C8 C9 H9B 109.5 . .
H9A C9 H9B 109.5 . .
C8 C9 H9C 109.5 . .
H9A C9 H9C 109.5 . .
H9B C9 H9C 109.5 . .
C6 C1 C2 120.3(3) . .
C6 C1 H1 119.8 . .
C2 C1 H1 119.8 . .
C2 C3 C4 120.3(3) . .
C2 C3 H3 119.8 . .
C4 C3 H3 119.8 . .
C6 C5 C4 119.7(3) . .
C6 C5 H5 120.1 . .
C4 C5 H5 120.1 . .
C3 C4 C5 120.3(4) . .
C3 C4 H4 119.9 . .
C5 C4 H4 119.9 . .
C3 C2 C1 119.9(4) . .
C3 C2 H2 120.1 . .
C1 C2 H2 120.1 . .
C17 N2 C18 114.44(18) . .
C17 N2 H2A 108.7 . .
C18 N2 H2A 108.7 . .
C17 N2 H2B 108.7 . .
C18 N2 H2B 108.7 . .
H2A N2 H2B 107.6 . .
C19 C18 N2 111.7(2) . .
C19 C18 C20 112.7(2) . .
N2 C18 C20 107.2(2) . .
C19 C18 H18 108.4 . .
N2 C18 H18 108.4 . .
C20 C18 H18 108.4 . .
C16 C17 N2 111.6(2) . .
C16 C17 H17A 109.3 . .
N2 C17 H17A 109.3 . .
C16 C17 H17B 109.3 . .
N2 C17 H17B 109.3 . .
H17A C17 H17B 108.0 . .
C15 C16 C11 119.8(3) . .
C15 C16 C17 121.3(3) . .
C11 C16 C17 118.8(4) . .
C18 C19 H19A 109.5 . .
C18 C19 H19B 109.5 . .
H19A C19 H19B 109.5 . .
C18 C19 H19C 109.5 . .
H19A C19 H19C 109.5 . .
H19B C19 H19C 109.5 . .
F6 B2 F5 108.5(3) . .
F6 B2 F7 111.8(3) . .
F5 B2 F7 109.2(3) . .
F6 B2 F8 110.5(3) . .
F5 B2 F8 110.0(3) . .
F7 B2 F8 106.9(2) . .
C16 C15 C14 119.6(5) . .
C16 C15 H15 120.2 . .
C14 C15 H15 120.2 . .
C13 C14 C15 119.7(6) . .
C13 C14 H14 120.1 . .
C15 C14 H14 120.1 . .
C18 C20 H20A 109.5 . .
C18 C20 H20B 109.5 . .
H20A C20 H20B 109.5 . .
C18 C20 H20C 109.5 . .
H20A C20 H20C 109.5 . .
H20B C20 H20C 109.5 . .
C12 C11 C16 119.6(6) . .
C12 C11 H11 120.2 . .
C16 C11 H11 120.2 . .
C13 C12 C11 121.1(6) . .
C13 C12 H12 119.4 . .
C11 C12 H12 119.4 . .
C12 C13 C14 120.0(4) . .
C12 C13 H13 120.0 . .
C14 C13 H13 120.0 . .

loop_
_geom_bond_atom_site_label_1
_geom_bond_atom_site_label_2
_geom_bond_distance
_geom_bond_site_symmetry_2
N1 C7 1.503(3) .
N1 C8 1.516(3) .
N1 H1A 0.9200 .
N1 H1B 0.9200 .
F3 B1 1.405(3) .
F1 B1 1.367(3) .
C7 C6 1.509(3) .
C7 H7A 0.9900 .
C7 H7B 0.9900 .
C6 C5 1.384(4) .
C6 C1 1.390(5) .
C8 C10 1.499(4) .
C8 C9 1.508(4) .
C8 H9 1.0000 .
B1 F2 1.367(3) .
B1 F4 1.385(3) .
C10 H10A 0.9800 .
C10 H10B 0.9800 .
C10 H10C 0.9800 .
C9 H9A 0.9800 .
C9 H9B 0.9800 .
C9 H9C 0.9800 .
C1 C2 1.393(4) .
C1 H1 0.9500 .
C3 C2 1.372(6) .
C3 C4 1.377(6) .
C3 H3 0.9500 .
C5 C4 1.398(4) .
C5 H5 0.9500 .
C4 H4 0.9500 .
C2 H2 0.9500 .
F8 B2 1.400(3) .
N2 C17 1.502(3) .
N2 C18 1.516(3) .
N2 H2A 0.9200 .
N2 H2B 0.9200 .
C18 C19 1.502(4) .
C18 C20 1.521(4) .
C18 H18 1.0000 .
C17 C16 1.498(4) .
C17 H17A 0.9900 .
C17 H17B 0.9900 .
F7 B2 1.383(4) .
F5 B2 1.360(4) .
C16 C15 1.366(6) .
C16 C11 1.400(5) .
C19 H19A 0.9800 .
C19 H19B 0.9800 .
C19 H19C 0.9800 .
B2 F6 1.320(4) .
C15 C14 1.398(5) .
C15 H15 0.9500 .
C14 C13 1.389(11) .
C14 H14 0.9500 .
C20 H20A 0.9800 .
C20 H20B 0.9800 .
C20 H20C 0.9800 .
C11 C12 1.373(6) .
C11 H11 0.9500 .
C12 C13 1.348(11) .
C12 H12 0.9500 .
C13 H13 0.9500 .

loop_
_geom_torsion_atom_site_label_1
_geom_torsion_atom_site_label_2
_geom_torsion_atom_site_label_3
_geom_torsion_atom_site_label_4
_geom_torsion
_geom_torsion_site_symmetry_1
_geom_torsion_site_symmetry_2
_geom_torsion_site_symmetry_3
_geom_torsion_site_symmetry_4
C8 N1 C7 C6 -174.4(2) . . . .
N1 C7 C6 C5 80.1(3) . . . .
N1 C7 C6 C1 -102.4(3) . . . .
C7 N1 C8 C10 -58.8(3) . . . .
C7 N1 C8 C9 176.2(2) . . . .
C5 C6 C1 C2 -0.4(4) . . . .
C7 C6 C1 C2 -177.9(2) . . . .
C1 C6 C5 C4 0.6(4) . . . .
C7 C6 C5 C4 178.1(2) . . . .
C2 C3 C4 C5 -0.7(5) . . . .
C6 C5 C4 C3 -0.1(5) . . . .
C4 C3 C2 C1 0.9(5) . . . .
C6 C1 C2 C3 -0.4(4) . . . .
C17 N2 C18 C19 -57.2(3) . . . .
C17 N2 C18 C20 178.9(2) . . . .
C18 N2 C17 C16 -168.8(2) . . . .
N2 C17 C16 C15 -72.0(3) . . . .
N2 C17 C16 C11 110.6(3) . . . .
C11 C16 C15 C14 -0.8(5) . . . .
C17 C16 C15 C14 -178.1(3) . . . .
C16 C15 C14 C13 1.1(6) . . . .
C15 C16 C11 C12 -0.6(5) . . . .
C17 C16 C11 C12 176.8(3) . . . .
C16 C11 C12 C13 1.8(6) . . . .
C11 C12 C13 C14 -1.5(7) . . . .
C15 C14 C13 C12 0.1(7) . . . .
